data_4033448
loop_
_publ_author_name
'Acharyya, Ranjan Kumar'
'Rej, Rohan Kalyan'
'Nanda, Samik'

_publ_section_title
;
 Exploration of Ring Rearrangement Metathesis Reaction: A General and
 Flexible Approach for the Rapid Construction [5,n]-Fused Bicyclic Systems
 en Route to Linear Triquinanes.
;
_journal_issue 4
_journal_name_full 'The Journal of organic chemistry'
_journal_page_first 2087
_journal_page_last 2103
_journal_paper_doi 10.1021/acs.joc.7b03021
_journal_volume 83
_journal_year 2018
_chemical_formula_moiety 'C14 H22 O2'
_chemical_formula_sum 'C14 H0.12 O2'
_chemical_formula_weight 200.27
_space_group_crystal_system triclinic
_space_group_IT_number 2
_space_group_name_Hall '-P 1'
_space_group_name_H-M_alt 'P -1'
_symmetry_space_group_name_Hall '-P 1'
_symmetry_space_group_name_H-M 'P -1'
_atom_sites_solution_hydrogens geom
_atom_sites_solution_primary dual
_audit_creation_date 2017-10-05
_audit_creation_method
;
Olex2 1.2
(compiled 2017.08.10 svn.r3458 for OlexSys, GUI svn.r5381)
;
_cell_angle_alpha 90
_cell_angle_beta 95.89(3)
_cell_angle_gamma 90
_cell_formula_units_Z 8
_cell_length_a 9.435(5)
_cell_length_b 23.467(11)
_cell_length_c 11.844(5)
_cell_measurement_reflns_used 1188
_cell_measurement_temperature 299(2)
_cell_measurement_theta_max 17.68
_cell_measurement_theta_min 2.78
_cell_volume 2609(2)
_computing_cell_refinement 'SAINT v8.34A (Bruker, 2013)'
_computing_data_reduction 'SAINT v8.34A (Bruker, 2013)'
_computing_molecular_graphics 'Olex2 (Dolomanov et al., 2009)'
_computing_publication_material 'Olex2 (Dolomanov et al., 2009)'
_computing_structure_refinement 'ShelXL (Sheldrick, 2015)'
_computing_structure_solution 'ShelXT (Sheldrick, 2015)'
_diffrn_ambient_temperature 299.59
_diffrn_measured_fraction_theta_full 0.997
_diffrn_measured_fraction_theta_max 0.944
_diffrn_measurement_device_type 'Bruker APEX-II CCD'
_diffrn_measurement_method '\f and \w scans'
_diffrn_radiation_type MoK\a
_diffrn_radiation_wavelength 0.71073
_diffrn_reflns_av_R_equivalents 0.9088
_diffrn_reflns_av_unetI/netI 1.1429
_diffrn_reflns_Laue_measured_fraction_full 0.997
_diffrn_reflns_Laue_measured_fraction_max 0.944
_diffrn_reflns_limit_h_max 12
_diffrn_reflns_limit_h_min -12
_diffrn_reflns_limit_k_max 26
_diffrn_reflns_limit_k_min -30
_diffrn_reflns_limit_l_max 14
_diffrn_reflns_limit_l_min -14
_diffrn_reflns_number 35476
_diffrn_reflns_point_group_measured_fraction_full 0.997
_diffrn_reflns_point_group_measured_fraction_max 0.944
_diffrn_reflns_theta_full 25.242
_diffrn_reflns_theta_max 27.938
_diffrn_reflns_theta_min 2.779
_diffrn_standards_number 0
_exptl_absorpt_coefficient_mu 0.069
_exptl_absorpt_correction_type none
_exptl_crystal_density_diffrn 1.020
_exptl_crystal_F_000 801
_refine_diff_density_max 0.306
_refine_diff_density_min -0.409
_refine_diff_density_rms 0.081
_refine_ls_extinction_method none
_refine_ls_goodness_of_fit_ref 0.902
_refine_ls_hydrogen_treatment constr
_refine_ls_matrix_type full
_refine_ls_number_parameters 597
_refine_ls_number_reflns 11829
_refine_ls_number_restraints 0
_refine_ls_restrained_S_all 0.902
_refine_ls_R_factor_all 0.5598
_refine_ls_R_factor_gt 0.1736
_refine_ls_shift/su_max 0.014
_refine_ls_shift/su_mean 0.000
_refine_ls_structure_factor_coef Fsqd
_refine_ls_weighting_details 'w=1/[\s^2^(Fo^2^)+(0.0671P)^2^] where P=(Fo^2^+2Fc^2^)/3'
_refine_ls_weighting_scheme calc
_refine_ls_wR_factor_gt 0.2831
_refine_ls_wR_factor_ref 0.4532
_reflns_Friedel_coverage 0.000
_reflns_number_gt 1778
_reflns_number_total 11829
_reflns_threshold_expression 'I > 2\s(I)'
_cod_data_source_file jo7b03021_si_003.cif
_cod_data_source_block mo_snrka526_0m
_cod_depositor_comments 'Adding full bibliography for 4033447--4033448.cif.'
_cod_database_code 4033448
_shelx_shelxl_version_number 2014/7
_shelx_space_group_comment
;
The symmetry employed for this shelxl refinement is uniquely defined
by the following loop, which should always be used as a source of
symmetry information in preference to the above space-group names.
They are only intended as comments.
;
_olex2_refinement_description
;
1. Fixed Uiso
 At 1.2 times of:
  All C(H) groups, All C(H,H) groups
 At 1.5 times of:
  All C(H,H,H) groups, All O(H) groups
2.a Ternary CH refined with riding coordinates:
 C009(H009), C00A(H00A), C00B(H00O), C00E(H00J), C00F(H00K), C00H(H00Z),
 C00I(H00), C00J(H00Q), C00K(H00L), C00P(H00P), C00Q(H00R), C00T(H0AA),
 C00V(H00V), C011(H011), C012(H012), C014(H014), C015(H015), C017(H017),
 C01B(H1AA), C01F(H01F)
2.b Secondary CH2 refined with riding coordinates:
 C00G(H00B,H00C), C00S(H00S,H00T), C00W(H00M,H00N), C01C(H01A,H01B), C01J(H5AA,
 HF), C01K(H01K,H01L), C01N(H6AA,HG), C01P(H01Z,HI)
2.c Aromatic/amide H refined with riding coordinates:
 C00X(H00Y), C013(H013), C016(H016), C018(H018), C01D(H2AA), C01H(H01H),
 C01L(H01W), C01S(H01S)
2.d Idealised Me refined as rotating group:
 C00M(H00D,H00E,H00F), C00U(H00U,H00W,H00X), C00Z(H00G,H00H,H00I), C010(H01T,
 H01U,H01V), C019(H01,H,HA), C01E(H01G,H01I,H01J), C01G(H3AA,HB,HC), C01I(H4AA,
 HD,HE), C01M(H01M,H01N,H01O), C01O(H01X,H01Y,HH), C01Q(H01C,H01D,H01E),
 C01R(H01P,H01Q,H01R)
2.e Idealised tetrahedral OH refined as rotating group:
 O001(H001), O002(H002), O003(H003), O004(H004), O005(H005), O006(H006),
 O007(H007), O008(H008)
;
_olex2_submission_special_instructions 'No special instructions were received'

loop_
_space_group_symop_operation_xyz
'x, y, z'
'-x, -y, -z'

loop_
_atom_site_label
_atom_site_type_symbol
_atom_site_fract_x
_atom_site_fract_y
_atom_site_fract_z
_atom_site_U_iso_or_equiv
_atom_site_adp_type
_atom_site_occupancy
_atom_site_site_symmetry_order
_atom_site_calc_flag
_atom_site_refinement_flags_posn
O001 O 0.2034(8) 0.1440(3) 0.7270(6) 0.040(2) Uani 1 1 d .
H001 H 0.2518 0.1638 0.6888 0.060 Uiso 1 1 calc GR
O002 O 0.3052(9) 0.1542(3) 0.5141(6) 0.045(3) Uani 1 1 d .
H002 H 0.3645 0.1750 0.4890 0.067 Uiso 1 1 calc GR
O003 O 0.7059(9) 0.3563(3) 0.7254(7) 0.046(3) Uani 1 1 d .
H003 H 0.6550 0.3284 0.7316 0.069 Uiso 1 1 calc GR
O004 O 0.8034(8) 0.3450(3) 0.5147(7) 0.044(2) Uani 1 1 d .
H004 H 0.8802 0.3613 0.5277 0.065 Uiso 1 1 calc GR
O005 O 0.0235(11) 0.2708(3) 0.5098(7) 0.055(3) Uani 1 1 d .
H005 H 0.0098 0.2519 0.5659 0.082 Uiso 1 1 calc GR
O006 O 0.6081(9) 0.2454(4) 0.7376(8) 0.056(3) Uani 1 1 d .
H006 H 0.5709 0.2693 0.6934 0.085 Uiso 1 1 calc GR
O007 O 1.1112(10) 0.2547(4) 0.7368(8) 0.064(3) Uani 1 1 d .
H007 H 1.0865 0.2212 0.7308 0.097 Uiso 1 1 calc GR
O008 O 0.5224(9) 0.2305(4) 0.5114(7) 0.059(3) Uani 1 1 d .
H008 H 0.5973 0.2137 0.5305 0.089 Uiso 1 1 calc GR
C009 C 0.2828(12) 0.1314(5) 0.8331(9) 0.030(3) Uani 1 1 d .
H009 H 0.2903 0.1663 0.8789 0.036 Uiso 1 1 calc R
C00A C 0.4277(13) 0.1101(5) 0.8220(10) 0.042(4) Uani 1 1 d .
H00A H 0.4241 0.0850 0.7557 0.050 Uiso 1 1 calc R
C00B C 0.7851(11) 0.3684(5) 0.8330(9) 0.026(3) Uani 1 1 d .
H00O H 0.7927 0.3330 0.8773 0.032 Uiso 1 1 calc R
C00C C 0.7090(14) 0.4141(5) 0.9024(10) 0.037(4) Uani 1 1 d .
C00D C 0.2137(15) 0.0844(5) 0.9011(11) 0.043(4) Uani 1 1 d .
C00E C 0.2238(13) 0.1287(5) 0.4258(10) 0.036(3) Uani 1 1 d .
H00J H 0.2310 0.1529 0.3593 0.043 Uiso 1 1 calc R
C00F C 0.0710(14) 0.1217(5) 0.4359(9) 0.036(3) Uani 1 1 d .
H00K H 0.0609 0.1021 0.5078 0.044 Uiso 1 1 calc R
C00G C 0.3339(14) 0.0737(5) 0.9902(10) 0.051(4) Uani 1 1 d .
H00B H 0.3386 0.1037 1.0468 0.062 Uiso 1 1 calc R
H00C H 0.3203 0.0376 1.0276 0.062 Uiso 1 1 calc R
C00H C 0.7212(13) 0.3726(6) 0.4237(10) 0.040(4) Uani 1 1 d .
H00Z H 0.7275 0.3483 0.3570 0.048 Uiso 1 1 calc R
C00I C 0.5703(13) 0.3788(5) 0.4351(9) 0.036(3) Uani 1 1 d .
H00 H 0.5597 0.3981 0.5071 0.043 Uiso 1 1 calc R
C00J C 0.9285(13) 0.3891(5) 0.8226(10) 0.039(3) Uani 1 1 d .
H00Q H 0.9256 0.4140 0.7560 0.046 Uiso 1 1 calc R
C00K C 0.0159(14) 0.0802(6) 0.3361(11) 0.055(4) Uani 1 1 d .
H00L H -0.0568 0.0544 0.3603 0.066 Uiso 1 1 calc R
C00L C 0.2704(14) 0.0678(6) 0.3920(11) 0.043(4) Uani 1 1 d .
C00M C 0.0750(15) 0.1067(5) 0.9488(11) 0.069(5) Uani 1 1 d .
H00D H 0.0935 0.1430 0.9845 0.104 Uiso 1 1 calc GR
H00E H 0.0460 0.0800 1.0035 0.104 Uiso 1 1 calc GR
H00F H 0.0006 0.1105 0.8877 0.104 Uiso 1 1 calc GR
C00N C 0.5586(14) 0.1527(6) 0.8184(11) 0.046(4) Uani 1 1 d .
C00O C 1.0562(14) 0.3477(6) 0.8204(11) 0.047(4) Uani 1 1 d .
C00P C 0.0392(14) 0.2330(5) 0.4153(10) 0.048(4) Uani 1 1 d .
H00P H 0.1404 0.2271 0.4071 0.058 Uiso 1 1 calc R
C00Q C 1.0042(15) 0.2870(6) 0.7890(12) 0.052(4) Uani 1 1 d .
H00R H 0.9118 0.2869 0.7430 0.062 Uiso 1 1 calc R
C00R C 0.4647(12) 0.3281(6) 0.4226(11) 0.041(4) Uani 1 1 d .
C00S C 0.8299(13) 0.4253(5) 0.9922(11) 0.046(4) Uani 1 1 d .
H00S H 0.8157 0.4613 1.0299 0.055 Uiso 1 1 calc R
H00T H 0.8359 0.3952 1.0487 0.055 Uiso 1 1 calc R
C00T C 0.5180(14) 0.4200(6) 0.3357(11) 0.054(4) Uani 1 1 d .
H0AA H 0.4457 0.4462 0.3592 0.065 Uiso 1 1 calc R
C00U C 0.5737(14) 0.3923(5) 0.9462(11) 0.061(4) Uani 1 1 d .
H00U H 0.5046 0.3838 0.8832 0.092 Uiso 1 1 calc GR
H00W H 0.5363 0.4210 0.9929 0.092 Uiso 1 1 calc GR
H00X H 0.5944 0.3584 0.9902 0.092 Uiso 1 1 calc GR
C00V C 0.4670(14) 0.0723(5) 0.9345(11) 0.046(4) Uani 1 1 d .
H00V H 0.4861 0.0331 0.9124 0.055 Uiso 1 1 calc R
C00W C 0.1480(14) 0.0466(5) 0.3108(11) 0.059(4) Uani 1 1 d .
H00M H 0.1334 0.0062 0.3217 0.071 Uiso 1 1 calc R
H00N H 0.1677 0.0529 0.2330 0.071 Uiso 1 1 calc R
C00X C 0.9948(15) 0.2624(6) 0.9087(13) 0.062(5) Uani 1 1 d .
H00Y H 0.9482 0.2286 0.9232 0.074 Uiso 1 1 calc R
C00Y C -0.0387(13) 0.1731(6) 0.4249(11) 0.049(4) Uani 1 1 d .
C00Z C 0.1707(13) 0.0324(5) 0.8244(10) 0.057(4) Uani 1 1 d .
H00G H 0.0910 0.0424 0.7711 0.085 Uiso 1 1 calc GR
H00H H 0.1447 0.0012 0.8706 0.085 Uiso 1 1 calc GR
H00I H 0.2496 0.0213 0.7841 0.085 Uiso 1 1 calc GR
C010 C 0.6743(13) 0.4675(5) 0.8262(11) 0.063(4) Uani 1 1 d .
H01T H 0.7547 0.4764 0.7860 0.095 Uiso 1 1 calc GR
H01U H 0.6536 0.4992 0.8729 0.095 Uiso 1 1 calc GR
H01V H 0.5931 0.4596 0.7728 0.095 Uiso 1 1 calc GR
C011 C 0.5001(15) 0.2148(6) 0.7879(13) 0.060(4) Uani 1 1 d .
H011 H 0.4070 0.2152 0.7428 0.072 Uiso 1 1 calc R
C012 C 1.1360(14) 0.3456(6) 0.9423(10) 0.046(4) Uani 1 1 d .
H012 H 1.2387 0.3394 0.9421 0.055 Uiso 1 1 calc R
C013 C -0.0318(18) 0.2581(6) 0.3116(12) 0.073(5) Uani 1 1 d .
H013 H -0.0151 0.2954 0.2901 0.087 Uiso 1 1 calc R
C014 C 0.5397(13) 0.2663(6) 0.4151(12) 0.052(4) Uani 1 1 d .
H014 H 0.6412 0.2711 0.4065 0.062 Uiso 1 1 calc R
C015 C 0.9632(15) 0.4273(5) 0.9342(11) 0.054(4) Uani 1 1 d .
H015 H 0.9798 0.4667 0.9112 0.065 Uiso 1 1 calc R
C016 C 0.4668(16) 0.2419(6) 0.3120(12) 0.063(5) Uani 1 1 d .
H016 H 0.4803 0.2041 0.2921 0.076 Uiso 1 1 calc R
C017 C -0.1278(14) 0.1668(6) 0.3065(10) 0.047(4) Uani 1 1 d .
H017 H -0.2262 0.1556 0.3150 0.057 Uiso 1 1 calc R
C018 C -0.1227(16) 0.2236(6) 0.2496(12) 0.068(5) Uani 1 1 d .
H018 H -0.1747 0.2335 0.1814 0.081 Uiso 1 1 calc R
C019 C 0.9081(15) 0.4308(6) 0.3383(12) 0.075(5) Uani 1 1 d .
H01 H 0.9844 0.4194 0.3936 0.112 Uiso 1 1 calc GR
H H 0.9266 0.4685 0.3116 0.112 Uiso 1 1 calc GR
HA H 0.9015 0.4047 0.2757 0.112 Uiso 1 1 calc GR
C01A C 0.7715(15) 0.4308(6) 0.3912(12) 0.051(4) Uani 1 1 d .
C01B C 0.3717(15) 0.3352(6) 0.3038(11) 0.056(4) Uani 1 1 d .
H1AA H 0.2731 0.3464 0.3117 0.067 Uiso 1 1 calc R
C01C C 0.5987(15) 0.0970(6) 0.9963(13) 0.083(6) Uani 1 1 d .
H01A H 0.6777 0.0709 0.9922 0.100 Uiso 1 1 calc R
H01B H 0.5848 0.1024 1.0756 0.100 Uiso 1 1 calc R
C01D C 0.3827(17) 0.2750(7) 0.2499(13) 0.080(6) Uani 1 1 d .
H2AA H 0.3343 0.2642 0.1808 0.096 Uiso 1 1 calc R
C01E C -0.1374(15) 0.1716(6) 0.5168(11) 0.075(5) Uani 1 1 d .
H01G H -0.1736 0.1337 0.5235 0.112 Uiso 1 1 calc GR
H01I H -0.2152 0.1974 0.4981 0.112 Uiso 1 1 calc GR
H01J H -0.0863 0.1828 0.5876 0.112 Uiso 1 1 calc GR
C01F C 0.6337(16) 0.1552(6) 0.9425(11) 0.061(4) Uani 1 1 d .
H01F H 0.7365 0.1618 0.9445 0.073 Uiso 1 1 calc R
C01G C 0.3632(15) 0.3287(6) 0.5159(12) 0.075(5) Uani 1 1 d .
H3AA H 0.4161 0.3212 0.5880 0.112 Uiso 1 1 calc GR
HB H 0.2916 0.3000 0.5002 0.112 Uiso 1 1 calc GR
HC H 0.3186 0.3654 0.5178 0.112 Uiso 1 1 calc GR
C01H C 0.4972(17) 0.2374(6) 0.9096(14) 0.072(5) Uani 1 1 d .
H01H H 0.4551 0.2721 0.9246 0.087 Uiso 1 1 calc R
C01I C 0.7920(14) 0.4696(6) 0.4991(12) 0.079(5) Uani 1 1 d .
H4AA H 0.7076 0.4682 0.5379 0.118 Uiso 1 1 calc GR
HD H 0.8092 0.5081 0.4768 0.118 Uiso 1 1 calc GR
HE H 0.8718 0.4561 0.5488 0.118 Uiso 1 1 calc GR
C01J C 0.4525(15) 0.3800(6) 0.2419(12) 0.069(5) Uani 1 1 d .
H5AA H 0.3882 0.4007 0.1874 0.083 Uiso 1 1 calc R
HF H 0.5262 0.3623 0.2025 0.083 Uiso 1 1 calc R
C01K C -0.0487(15) 0.1198(6) 0.2440(12) 0.071(5) Uani 1 1 d .
H01K H -0.1150 0.0993 0.1905 0.085 Uiso 1 1 calc R
H01L H 0.0250 0.1365 0.2031 0.085 Uiso 1 1 calc R
C01L C 1.0608(17) 0.2949(8) 0.9875(13) 0.076(5) Uani 1 1 d .
H01W H 1.0612 0.2874 1.0647 0.091 Uiso 1 1 calc R
C01M C 0.4075(14) 0.0673(5) 0.3386(11) 0.067(5) Uani 1 1 d .
H01M H 0.4013 0.0937 0.2763 0.100 Uiso 1 1 calc GR
H01N H 0.4248 0.0297 0.3113 0.100 Uiso 1 1 calc GR
H01O H 0.4842 0.0783 0.3938 0.100 Uiso 1 1 calc GR
C01N C 0.6478(15) 0.4524(6) 0.3082(12) 0.075(5) Uani 1 1 d .
H6AA H 0.6342 0.4930 0.3179 0.090 Uiso 1 1 calc R
HG H 0.6666 0.4453 0.2305 0.090 Uiso 1 1 calc R
C01O C 1.1584(13) 0.3714(5) 0.7413(11) 0.065(4) Uani 1 1 d .
H01X H 1.1076 0.3791 0.6685 0.097 Uiso 1 1 calc GR
H01Y H 1.2322 0.3441 0.7329 0.097 Uiso 1 1 calc GR
HH H 1.2000 0.4060 0.7725 0.097 Uiso 1 1 calc GR
C01P C 1.1002(16) 0.4040(7) 0.9975(13) 0.087(5) Uani 1 1 d .
H01Z H 1.0877 0.3985 1.0770 0.104 Uiso 1 1 calc R
HI H 1.1777 0.4307 0.9923 0.104 Uiso 1 1 calc R
C01Q C 0.6566(14) 0.1283(5) 0.7395(12) 0.067(5) Uani 1 1 d .
H01C H 0.6871 0.0911 0.7654 0.100 Uiso 1 1 calc GR
H01D H 0.7381 0.1527 0.7379 0.100 Uiso 1 1 calc GR
H01E H 0.6076 0.1255 0.6646 0.100 Uiso 1 1 calc GR
C01R C 0.2945(15) 0.0305(5) 0.4978(11) 0.074(5) Uani 1 1 d .
H01P H 0.3679 0.0470 0.5498 0.111 Uiso 1 1 calc GR
H01Q H 0.3230 -0.0069 0.4767 0.111 Uiso 1 1 calc GR
H01R H 0.2078 0.0281 0.5334 0.111 Uiso 1 1 calc GR
C01S C 0.5560(18) 0.2057(8) 0.9890(14) 0.081(6) Uani 1 1 d .
H01S H 0.5518 0.2126 1.0659 0.097 Uiso 1 1 calc R

loop_
_atom_site_aniso_label
_atom_site_aniso_U_11
_atom_site_aniso_U_22
_atom_site_aniso_U_33
_atom_site_aniso_U_23
_atom_site_aniso_U_13
_atom_site_aniso_U_12
O001 0.070(7) 0.032(6) 0.017(5) 0.003(4) 0.000(5) -0.009(4)
O002 0.064(7) 0.032(6) 0.035(6) -0.001(4) -0.008(5) -0.016(5)
O003 0.053(7) 0.033(6) 0.048(6) -0.001(4) -0.012(5) -0.001(4)
O004 0.040(6) 0.043(6) 0.043(6) -0.003(5) -0.016(5) -0.008(4)
O005 0.098(8) 0.042(6) 0.026(6) -0.015(4) 0.013(6) 0.015(5)
O006 0.069(7) 0.044(7) 0.053(7) 0.012(5) -0.007(6) -0.022(5)
O007 0.097(8) 0.034(6) 0.061(7) -0.021(6) 0.004(6) 0.026(5)
O008 0.093(8) 0.040(7) 0.041(6) 0.012(5) -0.010(6) 0.004(5)
C009 0.046(9) 0.022(7) 0.018(8) -0.009(6) -0.012(7) 0.000(6)
C00A 0.053(10) 0.039(9) 0.032(9) 0.013(7) -0.002(7) 0.008(8)
C00B 0.020(8) 0.036(8) 0.019(7) -0.008(6) -0.020(6) 0.014(6)
C00C 0.053(10) 0.030(9) 0.033(9) 0.012(7) 0.025(8) 0.007(7)
C00D 0.071(11) 0.027(9) 0.035(9) 0.007(7) 0.028(9) -0.017(7)
C00E 0.034(9) 0.033(9) 0.043(10) -0.003(7) 0.007(7) 0.009(7)
C00F 0.068(11) 0.027(8) 0.011(7) 0.005(6) -0.009(7) -0.001(7)
C00G 0.084(12) 0.048(10) 0.019(9) 0.013(7) -0.009(9) 0.008(8)
C00H 0.035(9) 0.059(11) 0.026(9) -0.007(7) 0.007(7) 0.004(8)
C00I 0.053(10) 0.038(9) 0.017(8) -0.005(6) 0.006(7) -0.007(7)
C00J 0.038(9) 0.040(9) 0.033(9) -0.014(6) -0.015(7) 0.003(7)
C00K 0.062(12) 0.055(11) 0.042(10) -0.020(8) -0.026(8) -0.015(8)
C00L 0.033(10) 0.055(10) 0.039(10) 0.004(7) -0.005(7) 0.005(7)
C00M 0.108(14) 0.044(11) 0.056(11) 0.002(8) 0.010(10) -0.002(9)
C00N 0.038(10) 0.054(11) 0.043(10) -0.009(8) 0.002(8) 0.012(8)
C00O 0.052(10) 0.044(10) 0.046(10) -0.012(7) 0.005(8) 0.000(8)
C00P 0.073(11) 0.048(10) 0.022(9) -0.004(7) 0.001(8) 0.021(8)
C00Q 0.064(11) 0.043(10) 0.048(11) -0.004(8) 0.006(8) 0.012(8)
C00R 0.011(8) 0.070(11) 0.042(10) -0.005(7) 0.007(7) 0.009(7)
C00S 0.046(10) 0.048(10) 0.043(10) -0.017(7) -0.001(8) 0.006(7)
C00T 0.060(11) 0.062(11) 0.036(10) 0.019(8) -0.018(8) 0.016(8)
C00U 0.082(12) 0.060(11) 0.043(10) -0.013(8) 0.015(9) 0.017(9)
C00V 0.052(11) 0.037(9) 0.047(10) 0.011(7) 0.006(8) 0.011(7)
C00W 0.075(12) 0.038(10) 0.063(11) -0.028(8) -0.005(9) 0.007(8)
C00X 0.079(13) 0.064(12) 0.043(11) 0.019(9) 0.013(9) 0.008(9)
C00Y 0.036(9) 0.068(11) 0.039(10) -0.015(8) -0.014(7) 0.010(8)
C00Z 0.085(11) 0.029(9) 0.058(10) -0.006(7) 0.015(8) -0.031(8)
C010 0.070(11) 0.071(11) 0.048(10) -0.013(8) 0.003(8) 0.039(8)
C011 0.073(12) 0.032(9) 0.073(12) 0.011(8) -0.002(9) -0.003(8)
C012 0.057(10) 0.056(11) 0.020(8) -0.023(7) -0.013(7) 0.008(8)
C013 0.144(16) 0.038(10) 0.037(11) -0.001(8) 0.014(10) 0.013(10)
C014 0.035(10) 0.067(11) 0.050(11) 0.009(9) -0.008(8) -0.014(8)
C015 0.072(12) 0.029(9) 0.056(11) -0.021(7) -0.022(9) -0.007(8)
C016 0.103(14) 0.035(10) 0.048(11) 0.008(8) -0.010(10) -0.005(9)
C017 0.060(10) 0.054(11) 0.027(9) 0.002(7) 0.001(7) 0.014(8)
C018 0.102(14) 0.052(11) 0.043(11) -0.001(9) -0.022(10) 0.032(9)
C019 0.082(13) 0.059(11) 0.084(14) -0.016(9) 0.009(11) -0.034(10)
C01A 0.056(11) 0.050(11) 0.042(10) 0.008(8) -0.019(8) 0.004(8)
C01B 0.068(11) 0.065(12) 0.032(9) -0.003(8) -0.004(8) -0.008(9)
C01C 0.068(13) 0.085(14) 0.093(14) 0.026(11) -0.013(10) 0.004(10)
C01D 0.122(16) 0.067(13) 0.043(11) 0.001(9) -0.024(11) -0.036(11)
C01E 0.112(14) 0.070(12) 0.051(11) -0.002(8) 0.050(10) 0.013(9)
C01F 0.076(12) 0.061(12) 0.042(10) -0.004(9) -0.010(9) -0.015(9)
C01G 0.098(13) 0.056(11) 0.074(13) -0.015(9) 0.025(10) 0.021(9)
C01H 0.126(16) 0.039(11) 0.054(12) -0.024(9) 0.022(11) -0.023(10)
C01I 0.097(14) 0.057(12) 0.076(13) 0.016(9) -0.016(10) -0.012(9)
C01J 0.074(12) 0.073(12) 0.057(12) 0.025(10) -0.009(9) -0.003(9)
C01K 0.080(12) 0.072(12) 0.054(11) -0.024(9) -0.024(9) 0.005(9)
C01L 0.098(15) 0.097(15) 0.032(11) 0.011(10) -0.003(10) 0.065(11)
C01M 0.082(13) 0.049(11) 0.068(12) 0.010(8) 0.003(10) 0.025(8)
C01N 0.082(13) 0.066(12) 0.077(13) 0.044(10) 0.006(10) 0.008(10)
C01O 0.072(11) 0.043(10) 0.080(13) -0.015(8) 0.013(10) 0.022(8)
C01P 0.096(14) 0.083(14) 0.076(13) -0.024(10) -0.014(11) 0.014(11)
C01Q 0.066(11) 0.058(11) 0.074(13) 0.009(9) -0.004(9) -0.002(9)
C01R 0.130(15) 0.029(9) 0.063(12) 0.002(8) 0.011(10) -0.006(9)
C01S 0.123(17) 0.068(14) 0.052(13) -0.003(11) 0.016(12) -0.026(12)

loop_
_atom_type_symbol
_atom_type_description
_atom_type_scat_dispersion_real
_atom_type_scat_dispersion_imag
_atom_type_scat_source
C C 0.0033 0.0016 'International Tables Vol C Tables 4.2.6.8 and 6.1.1.4'
O O 0.0106 0.0060 'International Tables Vol C Tables 4.2.6.8 and 6.1.1.4'
H H 0.0000 0.0000 'International Tables Vol C Tables 4.2.6.8 and 6.1.1.4'

loop_
_geom_angle_atom_site_label_1
_geom_angle_atom_site_label_2
_geom_angle_atom_site_label_3
_geom_angle
O001 C009 C00A 113.5(10)
O001 C009 C00D 113.3(9)
C00A C009 C00D 104.4(10)
C009 C00A C00N 121.2(11)
C009 C00A C00V 104.4(10)
C00N C00A C00V 104.8(10)
O003 C00B C00C 112.0(9)
O003 C00B C00J 113.2(10)
C00J C00B C00C 107.2(9)
C00S C00C C00B 97.8(10)
C00S C00C C00U 115.0(10)
C00S C00C C010 111.7(10)
C00U C00C C00B 113.3(10)
C00U C00C C010 109.5(11)
C010 C00C C00B 109.0(10)
C009 C00D C00M 111.2(11)
C009 C00D C00Z 110.8(10)
C00G C00D C009 99.1(10)
C00G C00D C00M 113.8(11)
C00G C00D C00Z 114.6(12)
C00Z C00D C00M 107.1(10)
O002 C00E C00F 117.7(11)
O002 C00E C00L 116.5(10)
C00F C00E C00L 102.9(10)
C00E C00F C00K 105.0(11)
C00E C00F C00Y 123.1(10)
C00K C00F C00Y 104.2(10)
C00V C00G C00D 107.9(11)
O004 C00H C00I 116.1(10)
O004 C00H C01A 116.4(10)
C00I C00H C01A 105.7(11)
C00H C00I C00R 122.9(11)
C00H C00I C00T 103.2(10)
C00R C00I C00T 104.6(10)
C00B C00J C00O 121.6(11)
C00B C00J C015 103.3(10)
C00O C00J C015 105.8(10)
C00W C00K C00F 104.5(10)
C01K C00K C00F 103.9(11)
C01K C00K C00W 116.8(13)
C00W C00L C00E 104.3(10)
C00W C00L C01R 112.0(11)
C01M C00L C00E 113.2(10)
C01M C00L C00W 111.4(12)
C01M C00L C01R 106.3(11)
C01R C00L C00E 109.7(11)
C011 C00N C00A 109.3(10)
C01F C00N C00A 106.0(10)
C01F C00N C011 106.9(11)
C01Q C00N C00A 108.0(11)
C01Q C00N C011 115.6(11)
C01Q C00N C01F 110.6(12)
C00J C00O C012 107.8(11)
C00Q C00O C00J 110.8(10)
C00Q C00O C012 107.8(11)
C01O C00O C00J 109.0(11)
C01O C00O C00Q 113.4(11)
C01O C00O C012 107.8(11)
O005 C00P C00Y 113.6(10)
O005 C00P C013 109.3(11)
C013 C00P C00Y 103.9(11)
O007 C00Q C00O 111.6(11)
O007 C00Q C00X 107.7(11)
C00X C00Q C00O 99.9(11)
C00I C00R C014 114.3(10)
C00I C00R C01B 107.2(10)
C01B C00R C014 104.4(10)
C01G C00R C00I 111.5(11)
C01G C00R C014 110.9(10)
C01G C00R C01B 107.9(10)
C015 C00S C00C 107.1(11)
C01J C00T C00I 103.8(11)
C01N C00T C00I 105.9(10)
C01N C00T C01J 115.4(12)
C00G C00V C00A 102.9(10)
C00G C00V C01C 118.4(13)
C01C C00V C00A 107.5(10)
C00L C00W C00K 107.0(10)
C01L C00X C00Q 111.6(14)
C00F C00Y C00P 112.0(10)
C017 C00Y C00F 106.7(10)
C017 C00Y C00P 103.2(10)
C01E C00Y C00F 111.7(11)
C01E C00Y C00P 113.3(11)
C01E C00Y C017 109.3(11)
O006 C011 C00N 108.1(11)
O006 C011 C01H 107.4(11)
C01H C011 C00N 98.2(11)
C00O C012 C01P 104.7(11)
C01L C012 C00O 98.8(10)
C01L C012 C01P 114.2(13)
C018 C013 C00P 115.5(13)
O008 C014 C00R 113.1(11)
O008 C014 C016 110.7(11)
C016 C014 C00R 103.1(11)
C00S C015 C00J 104.6(10)
C00S C015 C01P 118.2(13)
C01P C015 C00J 107.1(11)
C01D C016 C014 117.0(15)
C018 C017 C00Y 106.3(11)
C018 C017 C01K 112.1(12)
C01K C017 C00Y 104.6(10)
C013 C018 C017 109.8(13)
C00H C01A C01I 109.5(11)
C00H C01A C01N 103.0(10)
C019 C01A C00H 114.6(12)
C019 C01A C01I 107.6(11)
C019 C01A C01N 111.4(12)
C01N C01A C01I 110.7(13)
C01D C01B C00R 102.4(11)
C01J C01B C00R 103.8(10)
C01J C01B C01D 111.7(12)
C00V C01C C01F 109.9(11)
C016 C01D C01B 112.0(13)
C01C C01F C00N 104.8(11)
C01S C01F C00N 100.4(12)
C01S C01F C01C 113.8(13)
C01S C01H C011 116.1(16)
C01B C01J C00T 104.9(11)
C00K C01K C017 105.6(12)
C00X C01L C012 114.3(13)
C00T C01N C01A 106.0(10)
C015 C01P C012 108.4(11)
C01H C01S C01F 112.0(16)

loop_
_geom_bond_atom_site_label_1
_geom_bond_atom_site_label_2
_geom_bond_distance
O001 C009 1.426(11)
O002 C00E 1.370(12)
O003 C00B 1.438(11)
O004 C00H 1.419(12)
O005 C00P 1.447(13)
O006 C011 1.427(13)
O007 C00Q 1.451(14)
O008 C014 1.440(13)
C009 C00A 1.475(14)
C009 C00D 1.548(14)
C00A C00N 1.592(15)
C00A C00V 1.612(14)
C00B C00C 1.570(15)
C00B C00J 1.455(13)
C00C C00S 1.501(15)
C00C C00U 1.515(14)
C00C C010 1.558(15)
C00D C00G 1.489(16)
C00D C00M 1.567(16)
C00D C00Z 1.551(15)
C00E C00F 1.468(14)
C00E C00L 1.559(16)
C00F C00K 1.578(14)
C00F C00Y 1.587(16)
C00G C00V 1.477(14)
C00H C00I 1.451(14)
C00H C01A 1.509(16)
C00I C00R 1.548(15)
C00I C00T 1.564(14)
C00J C00O 1.550(16)
C00J C015 1.603(15)
C00K C00W 1.530(16)
C00K C01K 1.512(16)
C00L C00W 1.509(15)
C00L C01M 1.497(15)
C00L C01R 1.525(15)
C00N C011 1.587(17)
C00N C01F 1.567(16)
C00N C01Q 1.494(16)
C00O C00Q 1.540(16)
C00O C012 1.560(15)
C00O C01O 1.517(15)
C00P C00Y 1.595(16)
C00P C013 1.460(17)
C00Q C00X 1.541(17)
C00R C014 1.620(17)
C00R C01B 1.589(15)
C00R C01G 1.534(15)
C00S C015 1.494(15)
C00T C01J 1.534(16)
C00T C01N 1.506(14)
C00V C01C 1.493(16)
C00X C01L 1.313(18)
C00Y C017 1.567(15)
C00Y C01E 1.504(15)
C011 C01H 1.539(18)
C012 C01L 1.510(18)
C012 C01P 1.569(17)
C013 C018 1.343(16)
C014 C016 1.455(17)
C015 C01P 1.528(17)
C016 C01D 1.285(17)
C017 C018 1.495(16)
C017 C01K 1.562(17)
C019 C01A 1.490(15)
C01A C01I 1.564(17)
C01A C01N 1.533(16)
C01B C01D 1.559(19)
C01B C01J 1.529(15)
C01C C01F 1.557(16)
C01F C01S 1.53(2)
C01H C01S 1.280(18)
